data_7207392
loop_
_publ_author_name
'Cui, Jiehu'
'Huang, Liangfang'
'Lu, Zhenzhong'
'Li, Yizhi'
'Guo, Zijian'
'Zheng, Hegen'

_publ_section_title
;
 Synthesis and properties of five unexpected copper complexes with
 ring-cleavage of 3,6-di-2-pyridyl-1,2,4,5--tetrazine by one pot in situ
 hydrothermal reaction
;
_journal_issue 6
_journal_name_full CrystEngComm
_journal_page_first 2258
_journal_paper_doi 10.1039/c2ce05785a
_journal_volume 14
_journal_year 2012
_chemical_formula_moiety 'C20 H14 Cu2 N4 O7 '
_chemical_formula_sum 'C20 H14 Cu2 N4 O7'
_chemical_formula_weight 549.45
_chemical_name_systematic
;
?
;
_space_group_IT_number 2
_symmetry_cell_setting triclinic
_symmetry_space_group_name_Hall '-P 1'
_symmetry_space_group_name_H-M 'P -1'
_atom_sites_solution_hydrogens geom
_atom_sites_solution_primary direct
_atom_sites_solution_secondary difmap
_audit_creation_method SHELXL-97
_cell_angle_alpha 94.208(4)
_cell_angle_beta 98.334(3)
_cell_angle_gamma 103.150(4)
_cell_formula_units_Z 2
_cell_length_a 7.2659(14)
_cell_length_b 9.9624(19)
_cell_length_c 13.716(3)
_cell_measurement_reflns_used 1088
_cell_measurement_temperature 293(2)
_cell_measurement_theta_max 24.973
_cell_measurement_theta_min 2.729
_cell_volume 950.8(3)
_computing_cell_refinement 'SMART (Bruker, 2000)'
_computing_data_collection 'SMART (Bruker, 2000)'
_computing_data_reduction 'SMART (Bruker, 2000)'
_computing_molecular_graphics SHELXTL
_computing_publication_material SHELXTL
_computing_structure_refinement 'SHELXL-97 (Sheldrick, 1997)'
_computing_structure_solution 'SHELXS-97 (Sheldrick, 1990)'
_diffrn_ambient_temperature 293(2)
_diffrn_measured_fraction_theta_full 0.981
_diffrn_measured_fraction_theta_max 0.981
_diffrn_measurement_device_type 'CCD area detector'
_diffrn_measurement_method 'phi and omega scans'
_diffrn_radiation_monochromator graphite
_diffrn_radiation_source 'fine-focus sealed tube'
_diffrn_radiation_type MoK\a
_diffrn_radiation_wavelength 0.71073
_diffrn_reflns_av_R_equivalents 0.0415
_diffrn_reflns_av_sigmaI/netI 0.0947
_diffrn_reflns_limit_h_max 8
_diffrn_reflns_limit_h_min -8
_diffrn_reflns_limit_k_max 6
_diffrn_reflns_limit_k_min -11
_diffrn_reflns_limit_l_max 16
_diffrn_reflns_limit_l_min -16
_diffrn_reflns_number 4757
_diffrn_reflns_theta_full 25.00
_diffrn_reflns_theta_max 25.00
_diffrn_reflns_theta_min 2.11
_exptl_absorpt_coefficient_mu 2.294
_exptl_absorpt_correction_T_max 0.618
_exptl_absorpt_correction_T_min 0.494
_exptl_absorpt_correction_type multi-scan
_exptl_absorpt_process_details 'SADABS; Bruker, 2000'
_exptl_crystal_colour 'dark green'
_exptl_crystal_density_diffrn 1.919
_exptl_crystal_density_method 'not measured'
_exptl_crystal_description block
_exptl_crystal_F_000 552.0
_exptl_crystal_size_max 0.32
_exptl_crystal_size_mid 0.26
_exptl_crystal_size_min 0.21
_refine_diff_density_max 0.543
_refine_diff_density_min -0.613
_refine_diff_density_rms 0.092
_refine_ls_extinction_method none
_refine_ls_goodness_of_fit_ref 0.949
_refine_ls_hydrogen_treatment constr
_refine_ls_matrix_type full
_refine_ls_number_parameters 298
_refine_ls_number_reflns 3282
_refine_ls_number_restraints 0
_refine_ls_restrained_S_all 0.949
_refine_ls_R_factor_all 0.0660
_refine_ls_R_factor_gt 0.0442
_refine_ls_shift/su_max 0.000
_refine_ls_shift/su_mean 0.000
_refine_ls_structure_factor_coef Fsqd
_refine_ls_weighting_details 'calc w=1/[\s^2^(Fo^2^)+(0.0002P)^2^+0.0000P] where P=(Fo^2^+2Fc^2^)/3'
_refine_ls_weighting_scheme calc
_refine_ls_wR_factor_gt 0.0692
_refine_ls_wR_factor_ref 0.0725
_reflns_number_gt 2270
_reflns_number_total 3345
_reflns_threshold_expression >2sigma(I)
_cod_data_source_file c2ce05785a.txt
_cod_data_source_block qq
_cod_depositor_comments
;
The following automatic conversions were performed:

'_symmetry_cell_setting' value 'Triclinic' changed to 'triclinic'
according to /home/saulius/struct/CIF-dictionaries/cif_core.dic
dictionary named 'cif_core.dic' version 2.4.1 from 2010-06-29.

Automatic conversion script
Id: cif_fix_values 1715 2011-07-08 13:25:40Z adriana 
;
_cod_original_cell_volume 950.7(3)
_cod_original_sg_symbol_H-M P-1
_cod_original_formula_sum 'C20 H14 Cu2 N4 O7 '
_cod_database_code 7207392

loop_
_symmetry_equiv_pos_as_xyz
'x, y, z'
'-x, -y, -z'

loop_
_atom_site_label
_atom_site_type_symbol
_atom_site_fract_x
_atom_site_fract_y
_atom_site_fract_z
_atom_site_U_iso_or_equiv
_atom_site_adp_type
_atom_site_occupancy
_atom_site_symmetry_multiplicity
_atom_site_calc_flag
_atom_site_refinement_flags
C1 C 0.7562(7) 0.5449(5) 0.8969(3) 0.0270(13) Uani 1 1 d .
C2 C 0.8341(6) 0.5982(5) 0.8081(3) 0.0242(12) Uani 1 1 d .
C3 C 0.8385(7) 0.7288(6) 0.7835(4) 0.0393(15) Uani 1 1 d .
H3 H 0.7955 0.7909 0.8232 0.047 Uiso 1 1 calc R
C4 C 0.9086(7) 0.7678(6) 0.6978(4) 0.0512(17) Uani 1 1 d .
H4 H 0.9154 0.8571 0.6805 0.061 Uiso 1 1 calc R
C5 C 0.9668(8) 0.6749(7) 0.6399(4) 0.0502(18) Uani 1 1 d .
H5 H 1.0097 0.6984 0.5813 0.060 Uiso 1 1 calc R
C6 C 0.9615(7) 0.5462(6) 0.6691(4) 0.0415(16) Uani 1 1 d .
H6 H 1.0034 0.4829 0.6298 0.050 Uiso 1 1 calc R
C7 C 0.7781(6) 0.2286(5) 0.9769(3) 0.0258(12) Uani 1 1 d .
C8 C 0.7263(7) 0.1371(5) 1.0541(3) 0.0236(12) Uani 1 1 d .
C9 C 0.7564(7) 0.0062(5) 1.0533(4) 0.0385(14) Uani 1 1 d .
H9 H 0.8130 -0.0285 1.0036 0.046 Uiso 1 1 calc R
C10 C 0.7016(8) -0.0736(6) 1.1272(4) 0.0481(16) Uani 1 1 d .
H10 H 0.7244 -0.1616 1.1288 0.058 Uiso 1 1 calc R
C11 C 0.6128(7) -0.0218(6) 1.1986(4) 0.0424(15) Uani 1 1 d .
H11 H 0.5684 -0.0752 1.2470 0.051 Uiso 1 1 calc R
C12 C 0.5923(7) 0.1123(6) 1.1955(4) 0.0326(13) Uani 1 1 d .
H12 H 0.5362 0.1495 1.2445 0.039 Uiso 1 1 calc R
C13 C 0.8455(8) 0.1457(5) 0.6473(4) 0.0302(13) Uani 1 1 d .
C14 C 0.9272(7) 0.0728(5) 0.5701(3) 0.0233(12) Uani 1 1 d .
C15 C 1.1212(7) 0.0929(5) 0.5726(3) 0.0265(12) Uani 1 1 d .
H15 H 1.2046 0.1561 0.6218 0.032 Uiso 1 1 calc R
C16 C 0.8034(7) -0.0210(5) 0.4967(3) 0.0282(13) Uani 1 1 d .
H16 H 0.6715 -0.0359 0.4935 0.034 Uiso 1 1 calc R
C17 C 0.5786(6) 0.5172(6) 1.2996(3) 0.0247(12) Uani 1 1 d .
C18 C 0.5395(6) 0.5070(5) 1.4046(3) 0.0236(12) Uani 1 1 d .
C19 C 0.4833(6) 0.6144(5) 1.4511(3) 0.0259(12) Uani 1 1 d .
H19 H 0.4721 0.6918 1.4188 0.031 Uiso 1 1 calc R
C20 C 0.5567(6) 0.3942(5) 1.4529(3) 0.0292(13) Uani 1 1 d .
H20 H 0.5957 0.3222 1.4213 0.035 Uiso 1 1 calc R
Cu1 Cu 0.65929(8) 0.39037(6) 1.11988(4) 0.02459(18) Uani 1 1 d .
Cu2 Cu 0.89301(8) 0.32960(7) 0.81323(4) 0.03034(19) Uani 1 1 d .
N1 N 0.8002(5) 0.4270(4) 0.9139(3) 0.0234(10) Uani 1 1 d .
N2 N 0.7394(5) 0.3503(4) 0.9896(3) 0.0211(10) Uani 1 1 d .
N3 N 0.8983(5) 0.5078(4) 0.7518(3) 0.0287(11) Uani 1 1 d .
N5 N 0.6485(5) 0.1907(4) 1.1261(3) 0.0240(10) Uani 1 1 d .
O1 O 0.6624(4) 0.6149(3) 0.9424(2) 0.0292(9) Uani 1 1 d .
O2 O 0.8503(4) 0.1841(3) 0.9053(2) 0.0341(9) Uani 1 1 d .
O3 O 0.9735(5) 0.2323(4) 0.7104(2) 0.0430(11) Uani 1 1 d .
O4 O 0.6762(5) 0.1202(4) 0.6488(3) 0.0504(11) Uani 1 1 d .
O5 O 0.5740(5) 0.6268(3) 1.2627(2) 0.0319(9) Uani 1 1 d .
O6 O 0.6141(4) 0.4123(3) 1.2563(2) 0.0268(8) Uani 1 1 d .
O7 O 0.7586(4) 0.5896(3) 1.1243(2) 0.0258(8) Uani 1 1 d .
H7A H 0.7383 0.6303 1.1770 0.039 Uiso 1 1 d R
H7C H 0.7018 0.6179 1.0741 0.039 Uiso 1 1 d R

loop_
_atom_site_aniso_label
_atom_site_aniso_U_11
_atom_site_aniso_U_22
_atom_site_aniso_U_33
_atom_site_aniso_U_23
_atom_site_aniso_U_13
_atom_site_aniso_U_12
C1 0.022(3) 0.035(4) 0.019(3) 0.001(3) 0.000(2) 0.001(3)
C2 0.026(3) 0.031(3) 0.016(3) 0.005(2) 0.004(2) 0.007(3)
C3 0.039(4) 0.045(4) 0.034(3) 0.011(3) 0.006(3) 0.008(3)
C4 0.052(4) 0.052(5) 0.053(4) 0.037(4) 0.015(3) 0.004(3)
C5 0.042(4) 0.083(6) 0.033(3) 0.028(4) 0.018(3) 0.015(4)
C6 0.034(3) 0.069(5) 0.021(3) 0.010(3) 0.009(3) 0.007(3)
C7 0.025(3) 0.030(3) 0.023(3) -0.001(3) 0.007(2) 0.007(3)
C8 0.026(3) 0.021(3) 0.025(3) 0.000(2) 0.010(2) 0.008(2)
C9 0.054(4) 0.029(4) 0.037(3) 0.000(3) 0.019(3) 0.012(3)
C10 0.069(4) 0.027(4) 0.054(4) 0.009(3) 0.019(3) 0.018(3)
C11 0.057(4) 0.029(4) 0.040(4) 0.015(3) 0.007(3) 0.006(3)
C12 0.033(3) 0.042(4) 0.025(3) 0.010(3) 0.013(2) 0.007(3)
C13 0.045(4) 0.026(3) 0.022(3) 0.008(3) 0.018(3) 0.006(3)
C14 0.037(3) 0.021(3) 0.016(3) 0.007(2) 0.010(2) 0.011(2)
C15 0.037(3) 0.022(3) 0.017(3) -0.001(2) 0.006(2) 0.003(2)
C16 0.030(3) 0.032(3) 0.023(3) 0.000(3) 0.011(2) 0.006(3)
C17 0.022(3) 0.032(4) 0.017(3) -0.001(3) 0.004(2) 0.002(3)
C18 0.027(3) 0.029(3) 0.013(2) -0.001(2) 0.006(2) 0.002(2)
C19 0.034(3) 0.027(3) 0.015(3) 0.001(2) 0.009(2) 0.003(2)
C20 0.040(3) 0.030(3) 0.020(3) -0.004(3) 0.014(2) 0.012(3)
Cu1 0.0362(4) 0.0256(4) 0.0150(3) 0.0025(3) 0.0104(3) 0.0096(3)
Cu2 0.0393(4) 0.0337(4) 0.0190(3) -0.0030(3) 0.0137(3) 0.0074(3)
N1 0.033(3) 0.027(3) 0.014(2) 0.008(2) 0.0128(19) 0.008(2)
N2 0.033(3) 0.020(3) 0.015(2) -0.0004(19) 0.0097(18) 0.014(2)
N3 0.024(2) 0.043(3) 0.020(2) 0.009(2) 0.0085(19) 0.005(2)
N5 0.028(2) 0.020(3) 0.026(2) 0.003(2) 0.0092(19) 0.0067(19)
O1 0.042(2) 0.034(2) 0.0178(18) 0.0022(16) 0.0101(16) 0.0177(18)
O2 0.051(2) 0.027(2) 0.031(2) 0.0023(17) 0.0250(18) 0.0119(18)
O3 0.046(2) 0.047(3) 0.031(2) -0.017(2) 0.0193(18) 0.001(2)
O4 0.039(2) 0.065(3) 0.047(2) -0.013(2) 0.020(2) 0.011(2)
O5 0.050(2) 0.033(2) 0.0173(18) 0.0030(17) 0.0166(16) 0.0121(19)
O6 0.042(2) 0.031(2) 0.0119(17) 0.0006(16) 0.0125(15) 0.0151(17)
O7 0.042(2) 0.024(2) 0.0132(17) 0.0005(15) 0.0112(15) 0.0100(16)

loop_
_atom_type_symbol
_atom_type_description
_atom_type_scat_dispersion_real
_atom_type_scat_dispersion_imag
_atom_type_scat_source
C C 0.0033 0.0016 'International Tables Vol C Tables 4.2.6.8 and 6.1.1.4'
H H 0.0000 0.0000 'International Tables Vol C Tables 4.2.6.8 and 6.1.1.4'
N N 0.0061 0.0033 'International Tables Vol C Tables 4.2.6.8 and 6.1.1.4'
O O 0.0106 0.0060 'International Tables Vol C Tables 4.2.6.8 and 6.1.1.4'
Cu Cu 0.3201 1.2651 'International Tables Vol C Tables 4.2.6.8 and 6.1.1.4'

loop_
_geom_angle_atom_site_label_1
_geom_angle_atom_site_label_2
_geom_angle_atom_site_label_3
_geom_angle
_geom_angle_site_symmetry_1
_geom_angle_site_symmetry_3
O1 C1 N1 130.7(5) . .
O1 C1 C2 118.8(5) . .
N1 C1 C2 110.6(4) . .
N3 C2 C3 121.2(5) . .
N3 C2 C1 115.8(5) . .
C3 C2 C1 123.0(5) . .
C2 C3 C4 118.8(5) . .
C2 C3 H3 120.6 . .
C4 C3 H3 120.6 . .
C5 C4 C3 119.6(6) . .
C5 C4 H4 120.2 . .
C3 C4 H4 120.2 . .
C4 C5 C6 118.9(5) . .
C4 C5 H5 120.6 . .
C6 C5 H5 120.6 . .
N3 C6 C5 122.4(6) . .
N3 C6 H6 118.8 . .
C5 C6 H6 118.8 . .
O2 C7 N2 126.2(5) . .
O2 C7 C8 119.4(4) . .
N2 C7 C8 114.4(4) . .
N5 C8 C9 121.6(5) . .
N5 C8 C7 115.8(4) . .
C9 C8 C7 122.6(4) . .
C8 C9 C10 119.2(5) . .
C8 C9 H9 120.4 . .
C10 C9 H9 120.4 . .
C9 C10 C11 119.6(5) . .
C9 C10 H10 120.2 . .
C11 C10 H10 120.2 . .
C12 C11 C10 117.6(5) . .
C12 C11 H11 121.2 . .
C10 C11 H11 121.2 . .
N5 C12 C11 123.2(5) . .
N5 C12 H12 118.4 . .
C11 C12 H12 118.4 . .
O4 C13 O3 125.0(5) . .
O4 C13 C14 121.5(5) . .
O3 C13 C14 113.5(4) . .
C15 C14 C16 119.1(4) . .
C15 C14 C13 121.8(4) . .
C16 C14 C13 119.1(4) . .
C14 C15 C16 121.7(4) . 2_756
C14 C15 H15 119.1 . .
C16 C15 H15 119.1 2_756 .
C15 C16 C14 119.2(4) 2_756 .
C15 C16 H16 120.4 2_756 .
C14 C16 H16 120.4 . .
O5 C17 O6 124.9(4) . .
O5 C17 C18 118.4(4) . .
O6 C17 C18 116.7(5) . .
C20 C18 C19 120.0(4) . .
C20 C18 C17 121.7(5) . .
C19 C18 C17 118.3(5) . .
C18 C19 C20 119.2(5) . 2_668
C18 C19 H19 120.4 . .
C20 C19 H19 120.4 2_668 .
C18 C20 C19 120.9(5) . 2_668
C18 C20 H20 119.6 . .
C19 C20 H20 119.6 2_668 .
O7 Cu1 O6 90.65(13) . .
O7 Cu1 N5 161.29(14) . .
O6 Cu1 N5 91.43(15) . .
O7 Cu1 N2 93.45(14) . .
O6 Cu1 N2 169.99(15) . .
N5 Cu1 N2 81.80(15) . .
O7 Cu1 O1 96.81(12) . 2_667
O6 Cu1 O1 91.45(12) . 2_667
N5 Cu1 O1 101.73(13) . 2_667
N2 Cu1 O1 97.11(13) . 2_667
O3 Cu2 N1 177.41(16) . .
O3 Cu2 O2 100.15(15) . .
N1 Cu2 O2 80.43(15) . .
O3 Cu2 N3 98.07(16) . .
N1 Cu2 N3 81.27(16) . .
O2 Cu2 N3 161.64(14) . .
C1 N1 N2 123.2(4) . .
C1 N1 Cu2 119.1(3) . .
N2 N1 Cu2 115.8(3) . .
C7 N2 N1 108.4(4) . .
C7 N2 Cu1 114.0(3) . .
N1 N2 Cu1 136.3(3) . .
C6 N3 C2 119.1(5) . .
C6 N3 Cu2 129.2(4) . .
C2 N3 Cu2 111.7(3) . .
C12 N5 C8 118.9(4) . .
C12 N5 Cu1 128.3(3) . .
C8 N5 Cu1 112.6(3) . .
C1 O1 Cu1 121.3(3) . 2_667
C7 O2 Cu2 108.9(3) . .
C13 O3 Cu2 118.4(3) . .
C17 O6 Cu1 126.5(3) . .
Cu1 O7 H7A 109.8 . .
Cu1 O7 H7C 108.9 . .
H7A O7 H7C 109.5 . .

loop_
_geom_bond_atom_site_label_1
_geom_bond_atom_site_label_2
_geom_bond_distance
_geom_bond_site_symmetry_2
C1 O1 1.272(5) .
C1 N1 1.314(6) .
C1 C2 1.498(6) .
C2 N3 1.349(5) .
C2 C3 1.362(7) .
C3 C4 1.394(7) .
C3 H3 0.9300 .
C4 C5 1.354(7) .
C4 H4 0.9300 .
C5 C6 1.365(7) .
C5 H5 0.9300 .
C6 N3 1.333(6) .
C6 H6 0.9300 .
C7 O2 1.277(5) .
C7 N2 1.311(6) .
C7 C8 1.481(6) .
C8 N5 1.343(5) .
C8 C9 1.370(6) .
C9 C10 1.382(7) .
C9 H9 0.9300 .
C10 C11 1.379(7) .
C10 H10 0.9300 .
C11 C12 1.381(7) .
C11 H11 0.9300 .
C12 N5 1.326(6) .
C12 H12 0.9300 .
C13 O4 1.202(5) .
C13 O3 1.284(5) .
C13 C14 1.506(6) .
C14 C15 1.373(6) .
C14 C16 1.383(6) .
C15 C16 1.395(5) 2_756
C15 H15 0.9300 .
C16 C15 1.395(5) 2_756
C16 H16 0.9300 .
C17 O5 1.243(6) .
C17 O6 1.259(5) .
C17 C18 1.514(6) .
C18 C20 1.367(6) .
C18 C19 1.375(6) .
C19 C20 1.393(5) 2_668
C19 H19 0.9300 .
C20 C19 1.393(5) 2_668
C20 H20 0.9300 .
Cu1 O7 1.945(3) .
Cu1 O6 1.951(3) .
Cu1 N5 1.982(4) .
Cu1 N2 1.998(3) .
Cu1 O1 2.357(3) 2_667
Cu2 O3 1.889(3) .
Cu2 N1 1.916(4) .
Cu2 O2 1.992(3) .
Cu2 N3 2.016(4) .
N1 N2 1.397(5) .
O1 Cu1 2.357(3) 2_667
O7 H7A 0.8500 .
O7 H7C 0.8499 .
